data_1535304
loop_
_publ_author_name
'Sykora, R.E.'
'Assefa, Z.'
'Albrecht-Schmitt, T.E.'
'Haire, R.G.'

_publ_section_title
;
 Hydrothermal synthesis, structure, Raman spectroscopy, and
 self-irradiation studies of 248Cm (I O3)3
;
_journal_name_full 'Journal of Solid State Chemistry'
_journal_page_first 4413
_journal_page_last 4419
_journal_volume 177
_journal_year 2004
_chemical_formula_sum 'Cm I3 O9'
_chemical_name_systematic 'Cm (I O3)3'
_space_group_IT_number 14
_symmetry_space_group_name_Hall '-P 2ybc'
_symmetry_space_group_name_H-M 'P 1 21/c 1'
_cell_angle_alpha 90
_cell_angle_beta 100.142
_cell_angle_gamma 90
_cell_formula_units_Z 4
_cell_length_a 7.2014
_cell_length_b 8.5062
_cell_length_c 13.4622
_cell_volume 811.762
_citation_journal_id_ASTM JSSCBI
_cod_data_source_file Sykora_JSSCBI_2004_1553.cif
_cod_data_source_block Cm1I3O9
_cod_original_cell_volume 811.7623
_cod_original_formula_sum 'Cm1 I3 O9'
_cod_database_code 1535304

loop_
_symmetry_equiv_pos_as_xyz
x,y,z
-x,y+1/2,-z+1/2
-x,-y,-z
x,-y-1/2,z-1/2

loop_
_atom_site_label
_atom_site_type_symbol
_atom_site_fract_x
_atom_site_fract_y
_atom_site_fract_z
_atom_site_occupancy
_atom_site_U_iso_or_equiv
I1 I+5 0.32962 0.21222 -0.11271 1 0.0
O5 O-2 1.3559 0.1831 0.1742 1 0.0
Cm1 Cm+3 0.67612 0.25232 0.144557 1 0.0
O4 O-2 0.9778 0.1727 0.1303 1 0.0
O8 O-2 0.8218 0.0721 0.5234 1 0.0
O9 O-2 0.526 -0.0259 0.3866 1 0.0
O2 O-2 0.5323 0.1687 -0.0168 1 0.0
O1 O-2 0.1417 0.1698 -0.0451 1 0.0
O6 O-2 1.1569 -0.0319 0.2652 1 0.0
O3 O-2 0.3325 0.0346 -0.1855 1 0.0
I2 I+5 1.17094 0.03883 0.14046 1 0.0
I3 I+5 0.77164 0.01582 0.39247 1 0.0
O7 O-2 0.7425 0.2045 0.3275 1 0.0
